data_7241479
loop_
_publ_author_name
'Tan, Davin'
'Ng, Zi Xuan'
'Ganguly, Rakesh'
'Li, Yongxin'
'Soo, Han Sen'
'Mohamed, Sharmarke'
'Garc\'ia, Felipe'

_publ_section_title
;
 Investigating the solid-state assembly of pharmaceutically-relevant
 N,N-dimethyl-O-thiocarbamates in the absence of labile hydrogen bonds
;
_journal_name_full CrystEngComm
_journal_paper_doi 10.1039/D0CE01336F
_journal_year 2020
_chemical_formula_sum 'C9 H10 N2 O3 S'
_chemical_formula_weight 226.25
_space_group_crystal_system orthorhombic
_space_group_IT_number 33
_space_group_name_Hall 'P 2c -2n'
_space_group_name_H-M_alt 'P n a 21'
_atom_sites_solution_hydrogens geom
_atom_sites_solution_primary dual
_audit_update_record
;
2018-03-21 deposited with the CCDC.	2020-10-30 downloaded from the CCDC.
;
_cell_angle_alpha 90
_cell_angle_beta 90
_cell_angle_gamma 90
_cell_formula_units_Z 4
_cell_length_a 7.0984(2)
_cell_length_b 21.9932(6)
_cell_length_c 6.5396(2)
_cell_measurement_reflns_used 5420
_cell_measurement_temperature 100.(2)
_cell_measurement_theta_max 30.9696
_cell_measurement_theta_min 3.0155
_cell_volume 1020.94(5)
_computing_cell_refinement 'SAINT V8.38A (Bruker AXS Inc., 2017)'
_computing_data_collection 'APEX3 (Bruker AXS Inc., 2017)'
_computing_data_reduction 'SAINT V8.38A (Bruker AXS Inc., 2017)'
_computing_publication_material 'APEX3 (Bruker AXS Inc., 2017)'
_computing_structure_refinement 'SHELXL-2016/6 (Sheldrick, 2016)'
_computing_structure_solution 'XS, VERSION 2013/1'
_diffrn_ambient_temperature 100.(2)
_diffrn_detector_area_resol_mean 7.4074
_diffrn_measured_fraction_theta_full 0.994
_diffrn_measured_fraction_theta_max 0.994
_diffrn_measurement_device_type 'Photon II CPADs detector'
_diffrn_measurement_method 'phi and omega scans'
_diffrn_radiation_monochromator 'Multilayer Mirror'
_diffrn_radiation_type MoK\a
_diffrn_radiation_wavelength 0.71073
_diffrn_reflns_av_R_equivalents 0.0488
_diffrn_reflns_av_unetI/netI 0.0416
_diffrn_reflns_limit_h_max 10
_diffrn_reflns_limit_h_min -10
_diffrn_reflns_limit_k_max 31
_diffrn_reflns_limit_k_min -31
_diffrn_reflns_limit_l_max 9
_diffrn_reflns_limit_l_min -6
_diffrn_reflns_number 12424
_diffrn_reflns_theta_full 31.09
_diffrn_reflns_theta_max 31.09
_diffrn_reflns_theta_min 3.02
_diffrn_source 'Incoatec microfocus source'
_diffrn_source_type 'Bruker D8 Quest'
_exptl_absorpt_coefficient_mu 0.305
_exptl_absorpt_correction_T_max 0.98
_exptl_absorpt_correction_T_min 0.79
_exptl_absorpt_correction_type multi-scan
_exptl_absorpt_process_details
;
SADABS-2016/2 - Bruker AXS area detector scaling and absorption correction
;
_exptl_crystal_colour colourless
_exptl_crystal_density_diffrn 1.472
_exptl_crystal_density_method 'not measured'
_exptl_crystal_description block
_exptl_crystal_F_000 472
_exptl_crystal_size_max 0.160
_exptl_crystal_size_mid 0.100
_exptl_crystal_size_min 0.060
_refine_diff_density_max 0.278
_refine_diff_density_min -0.194
_refine_ls_abs_structure_details
;

Flack x determined using 751 quotients [(I+)-(I-)]/[(I+)+(I-)]
(Parsons, Flack and Wagner, Acta Cryst. B69 (2013) 249-259).
;
_refine_ls_abs_structure_Flack -0.07(5)
_refine_ls_extinction_method none
_refine_ls_goodness_of_fit_ref 1.050
_refine_ls_hydrogen_treatment constr
_refine_ls_matrix_type full
_refine_ls_number_parameters 138
_refine_ls_number_reflns 2677
_refine_ls_number_restraints 1
_refine_ls_restrained_S_all 1.049
_refine_ls_R_factor_all 0.0377
_refine_ls_R_factor_gt 0.0321
_refine_ls_shift/su_max 0.001
_refine_ls_shift/su_mean 0.000
_refine_ls_structure_factor_coef Fsqd
_refine_ls_weighting_details 'w=1/[\s^2^(Fo^2^)+(0.0389P)^2^+0.1315P] where P=(Fo^2^+2Fc^2^)/3'
_refine_ls_weighting_scheme calc
_refine_ls_wR_factor_gt 0.0752
_refine_ls_wR_factor_ref 0.0791
_reflns_number_gt 2455
_reflns_number_total 2677
_reflns_threshold_expression 'I > 2\s(I)'
_cod_data_source_file d0ce01336f2.cif
_cod_data_source_block fg780m
_cod_depositor_comments
;
The following automatic conversions were performed:

data item '_exptl_absorpt_correction_type' value 'Multi-Scan' was
changed to 'multi-scan' in accordance with the
/home/data/users/saulius/crontab/automatic-downloads/rss-feeds/RSC/lib/dictionaries/cif_core.dic
dictionary named 'cif_core.dic' version 2.4.2 last updated on
2011-04-26.

Automatic conversion script
Id: cif_fix_values 7556 2019-12-06 15:28:31Z antanas 
;
_cod_database_code 7241479

loop_
_space_group_symop_operation_xyz
'x, y, z'
'-x, -y, z+1/2'
'x+1/2, -y+1/2, z'
'-x+1/2, y+1/2, z+1/2'

loop_
_atom_site_type_symbol
_atom_site_label
_atom_site_fract_x
_atom_site_fract_y
_atom_site_fract_z
_atom_site_U_iso_or_equiv
_atom_site_adp_type
_atom_site_calc_flag
_atom_site_refinement_flags_adp
_atom_site_refinement_flags_occupancy
_atom_site_refinement_flags_posn
_atom_site_occupancy
_atom_site_disorder_assembly
_atom_site_disorder_group
C C1 0.8841(2) 0.31934(9) -0.0550(4) 0.0170(4) Uani d . . . 1 . .
C C2 0.9552(2) 0.32540(8) -0.2505(4) 0.0166(4) Uani d . . . 1 . .
H H2 0.972556 0.364582 -0.308679 0.02 Uiso calc U . R 1 . .
C C3 1.0008(2) 0.27378(8) -0.3605(3) 0.0153(4) Uani d . . . 1 . .
H H3 1.049583 0.276806 -0.495364 0.018 Uiso calc U . R 1 . .
C C4 0.9739(2) 0.21766(8) -0.2698(3) 0.0141(4) Uani d . . . 1 . .
C C5 0.9065(3) 0.21112(9) -0.0719(4) 0.0170(4) Uani d . . . 1 . .
H H5 0.892171 0.171943 -0.012729 0.02 Uiso calc U . R 1 . .
C C6 0.8604(3) 0.26307(10) 0.0378(4) 0.0186(4) Uani d . . . 1 . .
H H6 0.813726 0.260194 0.173623 0.022 Uiso calc U . R 1 . .
C C7 0.9007(3) 0.40227(9) 0.1837(3) 0.0150(4) Uani d . . . 1 . .
C C8 0.6053(3) 0.46012(10) 0.1679(4) 0.0229(5) Uani d . . . 1 . .
H H8A 0.591042 0.441142 0.033156 0.034 Uiso calc U . R 1 . .
H H8B 0.584475 0.504027 0.156068 0.034 Uiso calc U . R 1 . .
H H8C 0.513005 0.442727 0.262681 0.034 Uiso calc U . R 1 . .
C C9 0.8588(3) 0.48904(11) 0.4090(4) 0.0295(5) Uani d . . . 1 . .
H H9A 0.798405 0.477015 0.537547 0.044 Uiso calc U . R 1 . .
H H9B 0.824087 0.531034 0.37598 0.044 Uiso calc U . R 1 . .
H H9C 0.995895 0.48609 0.423524 0.044 Uiso calc U . R 1 . .
N N1 0.7963(2) 0.44883(7) 0.2452(3) 0.0179(3) Uani d . . . 1 . .
N N2 1.0147(2) 0.16293(7) -0.3908(3) 0.0194(4) Uani d . . . 1 . .
O O1 0.8071(2) 0.37073(7) 0.0369(3) 0.0256(4) Uani d . . . 1 . .
O O2 0.9946(3) 0.11328(6) -0.3091(3) 0.0312(4) Uani d . . . 1 . .
O O3 1.0694(2) 0.16958(7) -0.5670(3) 0.0282(4) Uani d . . . 1 . .
S S1 1.11681(6) 0.38452(2) 0.26251(10) 0.01842(12) Uani d . . . 1 . .

loop_
_atom_site_aniso_label
_atom_site_aniso_U_11
_atom_site_aniso_U_22
_atom_site_aniso_U_33
_atom_site_aniso_U_12
_atom_site_aniso_U_13
_atom_site_aniso_U_23
C1 0.0131(7) 0.0191(9) 0.0188(10) 0.0035(6) -0.0029(8) -0.0061(8)
C2 0.0163(7) 0.0141(7) 0.0195(10) -0.0001(6) -0.0022(9) 0.0007(8)
C3 0.0139(8) 0.0181(8) 0.0138(9) -0.0009(7) 0.0003(7) 0.0001(7)
C4 0.0135(7) 0.0126(7) 0.0163(10) 0.0005(6) -0.0027(7) -0.0034(7)
C5 0.0149(8) 0.0187(9) 0.0174(10) -0.0004(6) -0.0009(7) 0.0033(8)
C6 0.0149(8) 0.0279(10) 0.0131(9) 0.0019(7) -0.0005(7) -0.0010(8)
C7 0.0179(8) 0.0149(8) 0.0123(9) -0.0022(6) 0.0017(7) 0.0013(7)
C8 0.0237(9) 0.0185(9) 0.0266(13) 0.0072(7) -0.0005(8) -0.0028(8)
C9 0.0335(11) 0.0243(11) 0.0305(14) -0.0009(8) -0.0027(10) -0.0129(10)
N1 0.0196(7) 0.0155(7) 0.0186(9) -0.0010(5) 0.0003(8) -0.0029(7)
N2 0.0205(8) 0.0149(7) 0.0229(10) 0.0007(6) -0.0059(7) -0.0051(7)
O1 0.0217(7) 0.0281(8) 0.0270(9) 0.0108(6) -0.0087(7) -0.0159(7)
O2 0.0454(10) 0.0133(7) 0.0349(11) 0.0002(6) -0.0092(8) -0.0016(6)
O3 0.0358(8) 0.0276(8) 0.0212(9) 0.0028(7) 0.0020(8) -0.0094(7)
S1 0.01672(19) 0.0208(2) 0.0178(2) -0.00088(15) -0.0011(2) 0.0012(2)

loop_
_atom_type_symbol
_atom_type_description
_atom_type_scat_dispersion_real
_atom_type_scat_dispersion_imag
_atom_type_scat_source
C C 0.0033 0.0016 'International Tables Vol C Tables 4.2.6.8 and 6.1.1.4'
H H 0.0000 0.0000 'International Tables Vol C Tables 4.2.6.8 and 6.1.1.4'
N N 0.0061 0.0033 'International Tables Vol C Tables 4.2.6.8 and 6.1.1.4'
O O 0.0106 0.0060 'International Tables Vol C Tables 4.2.6.8 and 6.1.1.4'
S S 0.1246 0.1234 'International Tables Vol C Tables 4.2.6.8 and 6.1.1.4'

loop_
_geom_angle_atom_site_label_1
_geom_angle_atom_site_label_2
_geom_angle_atom_site_label_3
_geom_angle_site_symmetry_1
_geom_angle_site_symmetry_3
_geom_angle
_geom_angle_publ_flag
C2 C1 C6 . . 122.36(19) ?
C2 C1 O1 . . 117.71(19) ?
C6 C1 O1 . . 119.2(2) ?
C1 C2 C3 . . 119.21(18) ?
C2 C3 C4 . . 118.54(19) ?
C3 C4 C5 . . 122.70(18) ?
C3 C4 N2 . . 118.24(18) ?
C5 C4 N2 . . 119.05(17) ?
C4 C5 C6 . . 118.56(19) ?
C5 C6 C1 . . 118.6(2) ?
N1 C7 O1 . . 109.57(16) ?
N1 C7 S1 . . 127.04(16) ?
O1 C7 S1 . . 123.35(15) ?
C7 N1 C9 . . 121.37(17) ?
C7 N1 C8 . . 122.84(18) ?
C9 N1 C8 . . 115.57(17) ?
O2 N2 O3 . . 123.68(18) ?
O2 N2 C4 . . 118.19(19) ?
O3 N2 C4 . . 118.13(17) ?
C7 O1 C1 . . 121.87(15) ?

loop_
_geom_bond_atom_site_label_1
_geom_bond_atom_site_label_2
_geom_bond_site_symmetry_2
_geom_bond_distance
_geom_bond_publ_flag
C1 C2 . 1.381(3) ?
C1 C6 . 1.389(3) ?
C1 O1 . 1.392(2) ?
C2 C3 . 1.382(3) ?
C3 C4 . 1.383(3) ?
C4 C5 . 1.387(3) ?
C4 N2 . 1.469(2) ?
C5 C6 . 1.388(3) ?
C7 N1 . 1.327(2) ?
C7 O1 . 1.358(3) ?
C7 S1 . 1.6645(19) ?
C8 N1 . 1.468(3) ?
C9 N1 . 1.458(3) ?
N2 O2 . 1.224(2) ?
N2 O3 . 1.224(3) ?
